data_2221773
loop_
_publ_author_name
'Akkurt, Mehmet'
'Karaca, Selvi'
'Cihan, G\"ok\,ce'
'\,Capan, G\"ultaze'
'B\"uy\"ukg\"ung\"or, Orhan'

_publ_section_title
<i>N</i>'-[(2<i>Z</i>)-3-Allyl-4-oxo-1,3-thiazolidin-2-ylidene]-5-fluoro-3-phenyl-1<i>H</i>-indole-2-carbohydrazide
_journal_coeditor_code NG2568
_journal_issue 5
_journal_name_full 'Acta Crystallographica Section E'
_journal_page_first o1009
_journal_page_last o1010
_journal_paper_doi 10.1107/S1600536809012677
_journal_volume 65
_journal_year 2009
_chemical_formula_iupac 'C21 H17 F N4 O2 S'
_chemical_formula_moiety 'C21 H17 F N4 O2 S'
_chemical_formula_sum 'C21 H17 F N4 O2 S'
_chemical_formula_weight 408.46
_chemical_name_systematic
;
<i>N</i>'-[(2<i>Z</i>)-3-Allyl-4-oxo-1,3-thiazolidin-2-ylidene]-5-fluoro-
3-phenyl-1<i>H</i>-indole-2-carbohydrazide
;
_space_group_IT_number 15
_symmetry_cell_setting monoclinic
_symmetry_space_group_name_Hall '-C 2yc'
_symmetry_space_group_name_H-M 'C 1 2/c 1'
_atom_sites_solution_hydrogens geom
_atom_sites_solution_primary direct
_atom_sites_solution_secondary difmap
_cell_angle_alpha 90
_cell_angle_beta 132.022(2)
_cell_angle_gamma 90
_cell_formula_units_Z 8
_cell_length_a 21.9754(6)
_cell_length_b 14.7215(5)
_cell_length_c 16.2447(4)
_cell_measurement_reflns_used 28593
_cell_measurement_temperature 296
_cell_measurement_theta_max 28.03
_cell_measurement_theta_min 1.69
_cell_volume 3904.1(2)
_computing_cell_refinement 'X-AREA (Stoe & Cie, 2002)'
_computing_data_collection 'X-AREA (Stoe & Cie, 2002)'
_computing_data_reduction 'X-RED32 (Stoe & Cie, 2002)'
_computing_molecular_graphics 'ORTEP-3 (Farrugia, 1997)'
_computing_publication_material 'WinGX (Farrugia, 1999)'
_computing_structure_refinement 'SHELXL97 (Sheldrick, 2008)'
_computing_structure_solution 'SHELXS97 (Sheldrick, 2008)'
_diffrn_ambient_temperature 296
_diffrn_detector_area_resol_mean 6.67
_diffrn_measured_fraction_theta_full 0.983
_diffrn_measured_fraction_theta_max 0.983
_diffrn_measurement_device '2-circle goniometer'
_diffrn_measurement_device_type 'STOE IPDS2'
_diffrn_measurement_method '\w scans'
_diffrn_radiation_monochromator 'plane graphite'
_diffrn_radiation_type 'Mo K\a'
_diffrn_radiation_wavelength 0.71073
_diffrn_reflns_av_R_equivalents 0.0311
_diffrn_reflns_av_sigmaI/netI 0.0168
_diffrn_reflns_limit_h_max 28
_diffrn_reflns_limit_h_min -28
_diffrn_reflns_limit_k_max 19
_diffrn_reflns_limit_k_min -19
_diffrn_reflns_limit_l_max 21
_diffrn_reflns_limit_l_min -21
_diffrn_reflns_number 27187
_diffrn_reflns_reduction_process
;
;
_diffrn_reflns_theta_full 27.57
_diffrn_reflns_theta_max 27.57
_diffrn_reflns_theta_min 1.86
_exptl_absorpt_coefficient_mu 0.201
_exptl_absorpt_correction_T_max 0.922
_exptl_absorpt_correction_T_min 0.910
_exptl_absorpt_correction_type integration
_exptl_absorpt_process_details '(X-RED32; Stoe & Cie, 2002)'
_exptl_crystal_colour colourless
_exptl_crystal_density_diffrn 1.390
_exptl_crystal_density_method 'Not Measured'
_exptl_crystal_description prism
_exptl_crystal_F_000 1696
_exptl_crystal_size_max 0.480
_exptl_crystal_size_mid 0.450
_exptl_crystal_size_min 0.410
_refine_diff_density_max 0.207
_refine_diff_density_min -0.175
_refine_ls_extinction_coef 0.0009(3)
_refine_ls_extinction_expression FC^*^=KFC[1+0.001XFC^2^\L^3^/SIN(2\Q)]^-1/4^
_refine_ls_extinction_method shelxl
_refine_ls_goodness_of_fit_ref 1.041
_refine_ls_hydrogen_treatment mixed
_refine_ls_matrix_type full
_refine_ls_number_parameters 302
_refine_ls_number_reflns 4444
_refine_ls_number_restraints 4
_refine_ls_restrained_S_all 1.063
_refine_ls_R_factor_all 0.0551
_refine_ls_R_factor_gt 0.0398
_refine_ls_shift/su_max 0.001
_refine_ls_shift/su_mean 0.000
_refine_ls_structure_factor_coef Fsqd
_refine_ls_weighting_details 'calc w=1/[\s^2^(Fo^2^)+(0.0574P)^2^+0.7834P] where P=(Fo^2^+2Fc^2^)/3'
_refine_ls_weighting_scheme calc
_refine_ls_wR_factor_gt 0.1024
_refine_ls_wR_factor_ref 0.1106
_reflns_number_gt 3438
_reflns_number_total 4444
_reflns_threshold_expression I>2\s(I)
_cod_data_source_file ng2568.cif
_cod_data_source_block I
_cod_original_sg_symbol_H-M 'C 2/c'
_cod_database_code 2221773
_cod_database_fobs_code 2221773

loop_
_symmetry_equiv_pos_site_id
_symmetry_equiv_pos_as_xyz
1 x,y,z
2 -x,y,1/2-z
3 -x,-y,-z
4 x,-y,1/2+z
5 1/2+x,1/2+y,z
6 1/2-x,1/2+y,1/2-z
7 1/2-x,1/2-y,-z
8 1/2+x,1/2-y,1/2+z

loop_
_atom_site_aniso_label
_atom_site_aniso_U_11
_atom_site_aniso_U_22
_atom_site_aniso_U_33
_atom_site_aniso_U_12
_atom_site_aniso_U_13
_atom_site_aniso_U_23
S1 0.0723(3) 0.0928(4) 0.0657(3) 0.0010(2) 0.0498(2) -0.0014(2)
F1 0.0882(7) 0.1037(8) 0.0487(5) 0.0056(6) 0.0422(5) 0.0057(5)
O1 0.0452(6) 0.1385(12) 0.0528(6) 0.0108(6) 0.0311(5) 0.0155(7)
O2 0.1405(14) 0.1047(11) 0.0858(10) 0.0000(10) 0.0916(11) -0.0059(8)
N1 0.0420(6) 0.0715(8) 0.0493(6) 0.0044(5) 0.0310(5) 0.0049(6)
N2 0.0526(7) 0.0862(9) 0.0456(6) 0.0083(6) 0.0338(6) 0.0055(6)
N3 0.0659(8) 0.0787(9) 0.0473(7) 0.0029(7) 0.0379(6) 0.0020(6)
N4 0.0846(10) 0.0724(9) 0.0552(8) 0.0019(7) 0.0498(8) -0.0001(6)
C1 0.0472(7) 0.0554(8) 0.0474(7) -0.0009(6) 0.0317(6) -0.0003(6)
C2 0.0520(8) 0.0645(9) 0.0481(8) 0.0010(6) 0.0306(7) -0.0003(6)
C3 0.0692(10) 0.0656(10) 0.0458(8) -0.0002(7) 0.0368(8) -0.0001(7)
C4 0.0769(10) 0.0737(11) 0.0626(10) -0.0028(8) 0.0542(9) -0.0028(8)
C5 0.0610(9) 0.0743(10) 0.0642(9) 0.0008(7) 0.0480(8) 0.0004(8)
C6 0.0497(7) 0.0585(8) 0.0511(7) 0.0010(6) 0.0356(6) 0.0005(6)
C7 0.0460(7) 0.0589(8) 0.0510(7) 0.0003(6) 0.0347(6) 0.0030(6)
C8 0.0438(6) 0.0548(8) 0.0475(7) -0.0017(5) 0.0312(6) 0.0004(6)
C9 0.0421(7) 0.0614(8) 0.0469(7) -0.0042(6) 0.0295(6) -0.0026(6)
C10 0.0545(8) 0.0744(11) 0.0623(9) -0.0029(7) 0.0397(8) 0.0082(8)
C11 0.0587(9) 0.1023(14) 0.0775(11) -0.0106(9) 0.0479(9) 0.0122(10)
C12 0.0487(8) 0.1175(16) 0.0786(12) -0.0027(9) 0.0443(9) 0.0071(11)
C13 0.0537(9) 0.0897(13) 0.0840(13) 0.0115(8) 0.0456(9) 0.0106(10)
C14 0.0527(8) 0.0656(10) 0.0720(10) 0.0006(7) 0.0427(8) 0.0041(8)
C15 0.0456(7) 0.0660(9) 0.0496(8) -0.0036(6) 0.0322(7) 0.0023(7)
C16 0.0733(10) 0.0588(9) 0.0541(8) 0.0036(7) 0.0459(8) 0.0019(7)
C17 0.0978(14) 0.0875(14) 0.0915(14) 0.0088(11) 0.0758(13) 0.0004(11)
C18 0.1055(14) 0.0660(11) 0.0765(12) 0.0041(9) 0.0715(12) 0.0002(8)
C19 0.0908(15) 0.1127(19) 0.0540(11) -0.0049(13) 0.0443(11) -0.0017(11)
C20B 0.095(5) 0.109(6) 0.070(5) -0.011(4) -0.012(4) 0.013(4)
C21B 0.093(6) 0.140(7) 0.150(7) -0.032(5) 0.034(5) 0.020(5)
C21A 0.106(6) 0.115(6) 0.075(4) 0.005(4) 0.053(4) 0.009(4)
C20A 0.074(4) 0.138(6) 0.054(4) 0.004(4) 0.021(3) 0.003(4)

loop_
_atom_site_type_symbol
_atom_site_label
_atom_site_fract_x
_atom_site_fract_y
_atom_site_fract_z
_atom_site_U_iso_or_equiv
_atom_site_thermal_displace_type
_atom_site_calc_flag
_atom_site_refinement_flags
_atom_site_occupancy
S S1 0.21369(3) 0.12252(4) 0.77932(4) 0.0740(2) Uani . . 1.000
F F1 0.17462(7) 0.15524(8) 0.14694(8) 0.0831(4) Uani . . 1.000
O O1 0.44729(7) 0.05930(11) 0.79608(9) 0.0802(5) Uani . . 1.000
O O2 0.31157(12) 0.14689(11) 1.08254(13) 0.0975(7) Uani . . 1.000
N N1 0.38666(7) 0.08425(9) 0.58683(10) 0.0539(4) Uani . . 1.000
N N2 0.33122(8) 0.10877(10) 0.75039(10) 0.0607(4) Uani . . 1.000
N N3 0.36940(9) 0.11650(10) 0.86108(11) 0.0640(5) Uani . . 1.000
N N4 0.35123(10) 0.13330(10) 0.98479(12) 0.0683(5) Uani . . 1.000
C C1 0.26040(8) 0.11360(10) 0.42564(12) 0.0500(4) Uani . . 1.000
C C2 0.20191(9) 0.13246(11) 0.31160(13) 0.0572(5) Uani . . 1.000
C C3 0.22958(11) 0.13647(12) 0.25772(13) 0.0616(5) Uani . . 1.000
C C4 0.31034(11) 0.12236(12) 0.30720(14) 0.0650(6) Uani . . 1.000
C C5 0.36848(10) 0.10389(12) 0.41841(14) 0.0616(5) Uani . . 1.000
C C6 0.34253(9) 0.09967(10) 0.47696(12) 0.0516(4) Uani . . 1.000
C C7 0.33549(8) 0.08846(10) 0.60763(12) 0.0502(4) Uani . . 1.000
C C8 0.25619(8) 0.10495(10) 0.50956(12) 0.0482(4) Uani . . 1.000
C C9 0.17981(8) 0.10843(10) 0.48911(12) 0.0504(4) Uani . . 1.000
C C10 0.15738(10) 0.03640(12) 0.51928(14) 0.0632(5) Uani . . 1.000
C C11 0.08451(11) 0.03946(15) 0.49644(16) 0.0776(7) Uani . . 1.000
C C12 0.03309(11) 0.11353(16) 0.44348(17) 0.0802(7) Uani . . 1.000
C C13 0.05436(10) 0.18427(15) 0.41220(17) 0.0762(7) Uani . . 1.000
C C14 0.12698(10) 0.18184(12) 0.43468(15) 0.0627(5) Uani . . 1.000
C C15 0.37596(8) 0.08369(11) 0.72532(12) 0.0535(5) Uani . . 1.000
C C16 0.32070(11) 0.12386(11) 0.87750(13) 0.0594(5) Uani . . 1.000
C C17 0.20908(14) 0.13479(16) 0.88526(19) 0.0822(8) Uani . . 1.000
C C18 0.29483(14) 0.13926(13) 0.99488(17) 0.0741(7) Uani . . 1.000
C C19 0.43942(16) 0.13472(19) 1.08020(18) 0.0892(9) Uani . . 1.000
C C20B 0.4660(5) 0.2330(6) 1.0835(8) 0.146(3) Uani . . 0.513(13)
C C21B 0.5130(6) 0.2848(8) 1.1365(7) 0.166(4) Uani . . 0.513(13)
C C21A 0.4594(7) 0.2904(7) 1.0986(7) 0.105(3) Uani . . 0.487(13)
C C20A 0.4920(5) 0.2117(6) 1.1294(7) 0.106(3) Uani . . 0.487(13)
H H2 0.14700 0.14170 0.27480 0.059(4) Uiso calc R 1.000
H H1 0.43840 0.07360 0.63550 0.061(5) Uiso calc R 1.000
H H5 0.42300 0.09450 0.45360 0.069(5) Uiso calc R 1.000
H H10 0.19150 -0.01390 0.55490 0.072(5) Uiso calc R 1.000
H H11 0.06990 -0.00890 0.51700 0.098(7) Uiso calc R 1.000
H H12 -0.01560 0.11540 0.42910 0.097(7) Uiso calc R 1.000
H H13 0.01970 0.23410 0.37570 0.103(7) Uiso calc R 1.000
H H14 0.14080 0.23020 0.41300 0.069(5) Uiso calc R 1.000
H H17A 0.17970 0.18980 0.87300 0.112(8) Uiso calc R 1.000
H H17B 0.18060 0.08350 0.88360 0.099(7) Uiso calc R 1.000
H H19A 0.4441(17) 0.1087(19) 1.132(2) 0.113(9) Uiso . . 1.000
H H19B 0.4668(18) 0.086(2) 1.066(2) 0.132(10) Uiso . . 1.000
H H20B 0.42670 0.25770 1.01300 0.1750 Uiso calc . 0.513(13)
H H21C 0.55760 0.27220 1.21060 0.1990 Uiso calc . 0.513(13)
H H21D 0.50830 0.34150 1.10740 0.1990 Uiso calc . 0.513(13)
H H2A 0.27970 0.11990 0.69870 0.086(6) Uiso calc R 1.000
H H4 0.32490 0.12540 0.26510 0.076(6) Uiso calc R 1.000
H H20A 0.54860 0.20480 1.18250 0.1270 Uiso calc . 0.487(13)
H H21A 0.40270 0.29620 1.04540 0.1260 Uiso calc . 0.487(13)
H H21B 0.49230 0.34190 1.12940 0.1260 Uiso calc . 0.487(13)

loop_
_atom_type_symbol
_atom_type_description
_atom_type_scat_dispersion_real
_atom_type_scat_dispersion_imag
_atom_type_scat_source
S S 0.1246 0.1234 'International Tables Vol C Tables 4.2.6.8 and 6.1.1.4'
O O 0.0106 0.0060 'International Tables Vol C Tables 4.2.6.8 and 6.1.1.4'
N N 0.0061 0.0033 'International Tables Vol C Tables 4.2.6.8 and 6.1.1.4'
F F 0.0171 0.0103 'International Tables Vol C Tables 4.2.6.8 and 6.1.1.4'
H H 0.0000 0.0000 'International Tables Vol C Tables 4.2.6.8 and 6.1.1.4'
C C 0.0033 0.0016 'International Tables Vol C Tables 4.2.6.8 and 6.1.1.4'

loop_
_exptl_crystal_face_index_h
_exptl_crystal_face_index_k
_exptl_crystal_face_index_l
_exptl_crystal_face_perp_dist
25 21 0 0.3199
-17 -14 4 0.1782
16 17 -3 0.1677
13 21 -11 0.2960
-12 -19 2 0.1130
17 -23 -15 0.2542
-9 29 -21 0.4251
-3 28 8 0.2340
-4 18 -5 0.2899
-5 -27 -10 0.2486
-10 11 -8 0.4624
-3 20 -2 0.2038
3 -26 0 0.2074
-27 13 6 0.3122
25 5 -13 0.3394
-13 10 7 0.2442
-24 14 9 0.2322
-30 1 16 0.3168
30 -11 -15 0.2632
-29 -15 12 0.2309
-6 13 7 0.2621
-6 0 7 0.4058
-22 -11 7 0.2233
-26 7 24 0.3754
0 -4 -1 0.1472
5 -5 -2 0.2957
11 -1 -7 0.3767
18 -27 -22 0.3330

loop_
_geom_angle_atom_site_label_1
_geom_angle_atom_site_label_2
_geom_angle_atom_site_label_3
_geom_angle_site_symmetry_1
_geom_angle_site_symmetry_2
_geom_angle_site_symmetry_3
_geom_angle
_geom_angle_publ_flag
C16 S1 C17 . . . 91.66(12) no
C6 N1 C7 . . . 109.39(16) no
N3 N2 C15 . . . 118.97(16) no
N2 N3 C16 . . . 114.55(17) no
C16 N4 C18 . . . 116.3(2) no
C16 N4 C19 . . . 120.9(2) no
C18 N4 C19 . . . 122.7(2) no
C7 N1 H1 . . . 125.00 no
C6 N1 H1 . . . 125.00 no
N3 N2 H2A . . . 120.00 no
C15 N2 H2A . . . 121.00 no
C2 C1 C6 . . . 119.25(19) no
C2 C1 C8 . . . 133.4(2) no
C6 C1 C8 . . . 107.31(14) no
C1 C2 C3 . . . 116.7(2) no
F1 C3 C2 . . . 118.3(2) no
C2 C3 C4 . . . 124.70(16) no
F1 C3 C4 . . . 117.0(2) no
C3 C4 C5 . . . 119.7(2) no
C4 C5 C6 . . . 117.4(2) no
C1 C6 C5 . . . 122.36(15) no
N1 C6 C1 . . . 107.82(18) no
N1 C6 C5 . . . 129.8(2) no
C8 C7 C15 . . . 134.6(2) no
N1 C7 C15 . . . 115.70(16) no
N1 C7 C8 . . . 109.36(15) no
C1 C8 C9 . . . 124.76(14) no
C7 C8 C9 . . . 129.06(16) no
C1 C8 C7 . . . 106.10(18) no
C8 C9 C10 . . . 120.79(16) no
C8 C9 C14 . . . 120.69(17) no
C10 C9 C14 . . . 118.5(2) no
C9 C10 C11 . . . 120.10(18) no
C10 C11 C12 . . . 120.8(2) no
C11 C12 C13 . . . 119.4(3) no
C12 C13 C14 . . . 120.2(2) no
C9 C14 C13 . . . 121.0(2) no
N2 C15 C7 . . . 116.83(16) no
O1 C15 N2 . . . 122.24(15) no
O1 C15 C7 . . . 120.92(19) no
S1 C16 N4 . . . 111.7(2) no
N3 C16 N4 . . . 120.3(2) no
S1 C16 N3 . . . 128.04(13) no
S1 C17 C18 . . . 108.1(2) no
O2 C18 N4 . . . 124.3(3) no
O2 C18 C17 . . . 123.5(3) no
N4 C18 C17 . . . 112.2(2) no
N4 C19 C20A . . . 127.5(4) no
N4 C19 C20B . . . 104.6(4) no
C19 C20A C21A . . . 118.2(10) no
C19 C20B C21B . . . 144.5(10) no
C1 C2 H2 . . . 122.00 no
C3 C2 H2 . . . 122.00 no
C3 C4 H4 . . . 120.00 no
C5 C4 H4 . . . 120.00 no
C4 C5 H5 . . . 121.00 no
C6 C5 H5 . . . 121.00 no
C9 C10 H10 . . . 120.00 no
C11 C10 H10 . . . 120.00 no
C10 C11 H11 . . . 120.00 no
C12 C11 H11 . . . 120.00 no
C11 C12 H12 . . . 120.00 no
C13 C12 H12 . . . 120.00 no
C12 C13 H13 . . . 120.00 no
C14 C13 H13 . . . 120.00 no
C9 C14 H14 . . . 119.00 no
C13 C14 H14 . . . 120.00 no
S1 C17 H17A . . . 110.00 no
S1 C17 H17B . . . 110.00 no
C18 C17 H17A . . . 110.00 no
C18 C17 H17B . . . 110.00 no
H17A C17 H17B . . . 108.00 no
N4 C19 H19A . . . 104(2) no
N4 C19 H19B . . . 107.7(16) no
C20B C19 H19A . . . 125.7(19) no
C20B C19 H19B . . . 113(2) no
H19A C19 H19B . . . 101(3) no
C20A C19 H19A . . . 106.5(19) no
C20A C19 H19B . . . 107(2) no
C21A C20A H20A . . . 121.00 no
C19 C20A H20A . . . 121.00 no
C21B C20B H20B . . . 108.00 no
C19 C20B H20B . . . 108.00 no
C20A C21A H21A . . . 120.00 no
H21A C21A H21B . . . 120.00 no
C20A C21A H21B . . . 120.00 no
C20B C21B H21D . . . 120.00 no
H21C C21B H21D . . . 120.00 no
C20B C21B H21C . . . 120.00 no

loop_
_geom_bond_atom_site_label_1
_geom_bond_atom_site_label_2
_geom_bond_site_symmetry_1
_geom_bond_site_symmetry_2
_geom_bond_distance
_geom_bond_publ_flag
S1 C16 . . 1.747(2) no
S1 C17 . . 1.800(3) no
F1 C3 . . 1.3652(19) no
O1 C15 . . 1.223(2) no
O2 C18 . . 1.214(3) no
N1 C6 . . 1.3639(19) no
N1 C7 . . 1.375(3) no
N2 N3 . . 1.3894(19) no
N2 C15 . . 1.344(3) no
N3 C16 . . 1.269(4) no
N4 C16 . . 1.393(2) no
N4 C18 . . 1.358(4) no
N4 C19 . . 1.462(4) no
N1 H1 . . 0.8600 no
N2 H2A . . 0.8600 no
C1 C6 . . 1.407(3) no
C1 C8 . . 1.433(3) no
C1 C2 . . 1.405(2) no
C2 C3 . . 1.361(3) no
C3 C4 . . 1.389(4) no
C4 C5 . . 1.371(2) no
C5 C6 . . 1.400(3) no
C7 C8 . . 1.385(2) no
C7 C15 . . 1.475(2) no
C8 C9 . . 1.478(3) no
C9 C10 . . 1.390(3) no
C9 C14 . . 1.387(3) no
C10 C11 . . 1.382(4) no
C11 C12 . . 1.380(3) no
C12 C13 . . 1.371(4) no
C13 C14 . . 1.379(4) no
C17 C18 . . 1.495(4) no
C19 C20B . . 1.548(10) no
C19 C20A . . 1.422(10) no
C20A C21A . . 1.275(14) no
C20B C21B . . 1.095(15) no
C2 H2 . . 0.9300 no
C4 H4 . . 0.9300 no
C5 H5 . . 0.9300 no
C10 H10 . . 0.9300 no
C11 H11 . . 0.9300 no
C12 H12 . . 0.9300 no
C13 H13 . . 0.9300 no
C14 H14 . . 0.9300 no
C17 H17A . . 0.9700 no
C17 H17B . . 0.9700 no
C19 H19A . . 0.87(3) no
C19 H19B . . 1.06(4) no
C20A H20A . . 0.9300 no
C20B H20B . . 0.9300 no
C21A H21A . . 0.9300 no
C21A H21B . . 0.9300 no
C21B H21C . . 0.9300 no
C21B H21D . . 0.9300 no

loop_
_geom_contact_atom_site_label_1
_geom_contact_atom_site_label_2
_geom_contact_distance
_geom_contact_site_symmetry_1
_geom_contact_site_symmetry_2
_geom_contact_publ_flag
S1 N2 2.925(2) . . no
S1 C11 3.634(2) . . no
S1 C21B 3.605(13) . 8_454 no
S1 H2A 2.5200 . . no
F1 C10 3.369(2) . 4_554 no
F1 C20B 3.284(10) . 7_556 no
F1 C16 3.286(2) . 7_556 no
F1 C21A 3.082(9) . 7_556 no
F1 H11 2.8100 . 4_554 no
F1 H10 2.7300 . 4_554 no
F1 H20B 2.3700 . 7_556 no
F1 H21A 2.4600 . 7_556 no
O1 N1 2.7205(18) . . no
O1 N3 2.678(3) . . no
O1 N1 2.789(2) . 2_656 no
O2 C17 3.336(3) . 7_557 no
O1 H1 1.9600 . 2_656 no
O1 H1 2.4900 . . no
O1 H19B 2.74(3) . 3_657 no
O2 H4 2.8000 . 1_556 no
O2 H19A 2.51(4) . . no
O2 H17A 2.4800 . 7_557 no
N1 O1 2.7205(18) . . no
N1 O1 2.789(2) . 2_656 no
N2 C10 3.259(2) . . no
N2 S1 2.925(2) . . no
N2 C9 3.1904(19) . . no
N3 O1 2.678(3) . . no
N3 C20B 3.199(10) . . no
N3 C5 3.379(2) . 4_555 no
N4 C6 3.433(2) . 4_555 no
N1 H14 2.8000 . 7_556 no
N3 H19B 2.52(2) . . no
N3 H20B 2.8000 . . no
N4 H21A 2.5500 . . no
C1 C14 3.581(2) . 7_556 no
C2 C14 3.413(3) . . no
C5 N3 3.379(2) . 4_554 no
C5 C16 3.443(2) . 4_554 no
C6 C14 3.401(2) . 7_556 no
C6 N4 3.433(2) . 4_554 no
C6 C16 3.554(2) . 4_554 no
C9 N2 3.1904(19) . . no
C10 N2 3.259(2) . . no
C10 F1 3.369(2) . 4_555 no
C11 S1 3.634(2) . . no
C14 C2 3.413(3) . . no
C14 C6 3.401(2) . 7_556 no
C14 C1 3.581(2) . 7_556 no
C16 C6 3.554(2) . 4_555 no
C16 F1 3.286(2) . 7_556 no
C16 C5 3.443(2) . 4_555 no
C17 O2 3.336(3) . 7_557 no
C18 C21A 3.565(14) . . no
C20B N3 3.199(10) . . no
C20B F1 3.284(10) . 7_556 no
C21A C18 3.565(14) . . no
C21A F1 3.082(9) . 7_556 no
C21B S1 3.605(13) . 8_555 no
C1 H14 3.0300 . . no
C1 H14 3.0400 . 7_556 no
C2 H14 3.0900 . . no
C6 H14 2.9500 . 7_556 no
C7 H14 2.7800 . 7_556 no
C7 H10 3.0600 . . no
C8 H2A 2.7600 . . no
C8 H14 2.9600 . 7_556 no
C9 H2 3.0900 . . no
C9 H2A 2.5400 . . no
C10 H2A 2.6000 . . no
C14 H2 2.9700 . . no
C15 H1 3.0700 . 2_656 no
C16 H20B 2.7000 . . no
C17 H21C 2.8900 . 8_454 no
C18 H21A 3.0000 . . no
C21B H17A 3.0800 . 8_555 no
H1 O1 1.9600 . 2_656 no
H1 O1 2.4900 . . no
H1 C15 3.0700 . 2_656 no
H2 C14 2.9700 . . no
H2 C9 3.0900 . . no
H2 H12 2.5800 . 2_555 no
H2A C9 2.5400 . . no
H2A C10 2.6000 . . no
H2A C8 2.7600 . . no
H2A S1 2.5200 . . no
H4 O2 2.8000 . 1_554 no
H4 H20A 2.5800 . 2_656 no
H10 F1 2.7300 . 4_555 no
H10 C7 3.0600 . . no
H11 F1 2.8100 . 4_555 no
H11 H12 2.4600 . 3_556 no
H12 H11 2.4600 . 3_556 no
H12 H2 2.5800 . 2_555 no
H14 N1 2.8000 . 7_556 no
H14 C1 3.0300 . . no
H14 C2 3.0900 . . no
H14 C7 2.7800 . 7_556 no
H14 C8 2.9600 . 7_556 no
H14 C1 3.0400 . 7_556 no
H14 C6 2.9500 . 7_556 no
H17A O2 2.4800 . 7_557 no
H17A C21B 3.0800 . 8_454 no
H17A H21C 2.2300 . 8_454 no
H19A O2 2.51(4) . . no
H19B O1 2.74(3) . 3_657 no
H19B N3 2.52(2) . . no
H20A H4 2.5800 . 2_656 no
H20B C16 2.7000 . . no
H20B N3 2.8000 . . no
H20B F1 2.3700 . 7_556 no
H21A F1 2.4600 . 7_556 no
H21A N4 2.5500 . . no
H21A C18 3.0000 . . no
H21C H17A 2.2300 . 8_555 no
H21C C17 2.8900 . 8_555 no

loop_
_geom_hbond_atom_site_label_D
_geom_hbond_atom_site_label_H
_geom_hbond_atom_site_label_A
_geom_hbond_site_symmetry_A
_geom_hbond_distance_DH
_geom_hbond_distance_HA
_geom_hbond_distance_DA
_geom_hbond_angle_DHA
_geom_hbond_publ_flag
N1 H1 O1 2_656 0.86 1.96 2.789(2) 161 yes
N2 H2A S1 . 0.86 2.52 2.925(2) 110 yes
C17 H17A O2 7_557 0.97 2.48 3.336(3) 147 yes
C19 H19A O2 . 0.87(3) 2.51(4) 2.841(5) 103(3) yes
C20B H20B F1 7_556 0.93 2.37 3.284(10) 168 yes
C14 H14 Cg2 7_556 0.93 2.66 3.371(2) 134 yes

loop_
_geom_torsion_atom_site_label_1
_geom_torsion_atom_site_label_2
_geom_torsion_atom_site_label_3
_geom_torsion_atom_site_label_4
_geom_torsion_site_symmetry_1
_geom_torsion_site_symmetry_2
_geom_torsion_site_symmetry_3
_geom_torsion_site_symmetry_4
_geom_torsion
_geom_torsion_publ_flag
C17 S1 C16 N4 . . . . -0.12(14) no
C17 S1 C16 N3 . . . . 179.05(17) no
C16 S1 C17 C18 . . . . -0.04(16) no
C6 N1 C7 C8 . . . . 1.30(17) no
C7 N1 C6 C5 . . . . 178.52(16) no
C7 N1 C6 C1 . . . . -0.40(17) no
C6 N1 C7 C15 . . . . -173.18(13) no
N3 N2 C15 O1 . . . . 6.9(3) no
C15 N2 N3 C16 . . . . -167.60(16) no
N3 N2 C15 C7 . . . . -171.95(14) no
N2 N3 C16 N4 . . . . -179.16(14) no
N2 N3 C16 S1 . . . . 1.7(2) no
C16 N4 C18 O2 . . . . 179.34(18) no
C19 N4 C18 O2 . . . . 0.5(3) no
C18 N4 C16 S1 . . . . 0.27(19) no
C18 N4 C19 C20B . . . . -100.8(5) no
C19 N4 C16 S1 . . . . 179.10(16) no
C18 N4 C16 N3 . . . . -178.97(16) no
C19 N4 C16 N3 . . . . -0.1(3) no
C16 N4 C19 C20B . . . . 80.4(5) no
C16 N4 C18 C17 . . . . -0.3(2) no
C19 N4 C18 C17 . . . . -179.11(19) no
C6 C1 C2 C3 . . . . -0.3(2) no
C8 C1 C2 C3 . . . . 179.17(17) no
C2 C1 C6 N1 . . . . 179.01(14) no
C2 C1 C8 C9 . . . . 4.9(3) no
C2 C1 C8 C7 . . . . -178.18(17) no
C6 C1 C8 C7 . . . . 1.37(17) no
C6 C1 C8 C9 . . . . -175.56(14) no
C8 C1 C6 N1 . . . . -0.62(17) no
C8 C1 C6 C5 . . . . -179.63(15) no
C2 C1 C6 C5 . . . . 0.0(2) no
C1 C2 C3 F1 . . . . -179.58(14) no
C1 C2 C3 C4 . . . . 0.7(3) no
C2 C3 C4 C5 . . . . -0.8(3) no
F1 C3 C4 C5 . . . . 179.53(16) no
C3 C4 C5 C6 . . . . 0.4(3) no
C4 C5 C6 N1 . . . . -178.79(16) no
C4 C5 C6 C1 . . . . 0.0(2) no
C8 C7 C15 N2 . . . . -7.9(3) no
N1 C7 C8 C9 . . . . 175.12(14) no
C15 C7 C8 C9 . . . . -11.9(3) no
C8 C7 C15 O1 . . . . 173.20(18) no
C15 C7 C8 C1 . . . . 171.37(17) no
N1 C7 C8 C1 . . . . -1.63(17) no
N1 C7 C15 N2 . . . . 164.77(15) no
N1 C7 C15 O1 . . . . -14.1(2) no
C1 C8 C9 C10 . . . . 122.17(17) no
C1 C8 C9 C14 . . . . -54.8(2) no
C7 C8 C9 C10 . . . . -54.0(2) no
C7 C8 C9 C14 . . . . 129.01(18) no
C8 C9 C10 C11 . . . . -177.95(16) no
C10 C9 C14 C13 . . . . 0.9(3) no
C14 C9 C10 C11 . . . . -0.9(3) no
C8 C9 C14 C13 . . . . 177.94(16) no
C9 C10 C11 C12 . . . . 0.1(3) no
C10 C11 C12 C13 . . . . 0.8(3) no
C11 C12 C13 C14 . . . . -0.8(3) no
C12 C13 C14 C9 . . . . -0.1(3) no
S1 C17 C18 N4 . . . . 0.2(2) no
S1 C17 C18 O2 . . . . -179.46(17) no
N4 C19 C20B C21B . . . . 158(2) no
